data_1553221
loop_
_publ_author_name
'Cai, Shujun'
'Xiao, Zheming'
'Ou, Jinjie'
'Shi, Yingbo'
'Gao, Shuanhu'

_publ_section_title
;
 A photo-induced C--C bond formation methodology to construct
 tetrahydrofluorenones and their related structures
;
_journal_issue 3
_journal_name_full 'Organic Chemistry Frontiers'
_journal_page_first 354
_journal_paper_doi 10.1039/C5QO00392J
_journal_volume 3
_journal_year 2016
_chemical_formula_sum 'C14 H12 O3'
_chemical_formula_weight 228.24
_space_group_IT_number 13
_space_group_name_Hall '-P 2yc'
_space_group_name_H-M_alt 'P 1 2/c 1'
_symmetry_cell_setting monoclinic
_symmetry_space_group_name_H-M 'P 1 2/c 1'
_atom_sites_solution_hydrogens geom
_atom_sites_solution_primary direct
_atom_sites_solution_secondary difmap
_audit_creation_method SHELXL-97
_audit_update_record
;
2015-11-20 deposited with the CCDC.
2016-01-14 downloaded from the CCDC.
;
_cell_angle_alpha 90.00
_cell_angle_beta 108.2800(10)
_cell_angle_gamma 90.00
_cell_formula_units_Z 8
_cell_length_a 15.9874(7)
_cell_length_b 10.2887(4)
_cell_length_c 13.7969(6)
_cell_measurement_temperature 173(2)
_cell_volume 2154.92(16)
_computing_structure_refinement 'SHELXL-97 (Sheldrick, 2008)'
_computing_structure_solution 'SHELXS-97 (Sheldrick, 2008)'
_diffrn_ambient_temperature 173(2)
_diffrn_measured_fraction_theta_full 0.997
_diffrn_measured_fraction_theta_max 0.997
_diffrn_radiation_monochromator graphite
_diffrn_radiation_source 'fine-focus sealed tube'
_diffrn_radiation_type MoK\a
_diffrn_radiation_wavelength 0.71073
_diffrn_reflns_av_R_equivalents 0.0416
_diffrn_reflns_av_sigmaI/netI 0.0243
_diffrn_reflns_limit_h_max 18
_diffrn_reflns_limit_h_min -19
_diffrn_reflns_limit_k_max 12
_diffrn_reflns_limit_k_min -12
_diffrn_reflns_limit_l_max 16
_diffrn_reflns_limit_l_min -15
_diffrn_reflns_number 24671
_diffrn_reflns_theta_full 25.00
_diffrn_reflns_theta_max 25.00
_diffrn_reflns_theta_min 1.98
_exptl_absorpt_coefficient_mu 0.099
_exptl_absorpt_correction_T_max 0.9738
_exptl_absorpt_correction_T_min 0.9672
_exptl_absorpt_correction_type multi-scan
_exptl_absorpt_process_details sadabs
_exptl_crystal_colour red
_exptl_crystal_density_diffrn 1.407
_exptl_crystal_density_method 'not measured'
_exptl_crystal_description block
_exptl_crystal_F_000 960
_exptl_crystal_size_max 0.34
_exptl_crystal_size_mid 0.29
_exptl_crystal_size_min 0.27
_refine_diff_density_max 0.525
_refine_diff_density_min -0.463
_refine_diff_density_rms 0.048
_refine_ls_extinction_method none
_refine_ls_goodness_of_fit_ref 1.022
_refine_ls_hydrogen_treatment constr
_refine_ls_matrix_type full
_refine_ls_number_parameters 307
_refine_ls_number_reflns 3797
_refine_ls_number_restraints 2
_refine_ls_restrained_S_all 1.024
_refine_ls_R_factor_all 0.0706
_refine_ls_R_factor_gt 0.0506
_refine_ls_shift/su_max 0.000
_refine_ls_shift/su_mean 0.000
_refine_ls_structure_factor_coef Fsqd
_refine_ls_weighting_details 'calc w=1/[\s^2^(Fo^2^)+(0.0468P)^2^+2.0114P] where P=(Fo^2^+2Fc^2^)/3'
_refine_ls_weighting_scheme calc
_refine_ls_wR_factor_gt 0.1169
_refine_ls_wR_factor_ref 0.1317
_reflns_number_gt 2831
_reflns_number_total 3797
_reflns_threshold_expression >2sigma(I)
_cod_data_source_file c5qo00392j2.cif
_cod_data_source_block z
_cod_depositor_comments
;
The following automatic conversions were performed:

data item '_symmetry_cell_setting' value 'Monoclinic' was changed to
'monoclinic' in accordance with the
/home/saulius/struct/COD-crude-data/automatic-downloads/DataCite-retrospective/RSC/depositions/lib/dictionaries/cif_core.dic
dictionary named 'cif_core.dic' version 2.4.2 last updated on
2011-04-26.

Automatic conversion script
Id: cif_fix_values 6909 2019-04-08 15:41:33Z antanas 
;
_cod_original_sg_symbol_H-M P2/c
_cod_database_code 1553221

loop_
_symmetry_equiv_pos_as_xyz
'x, y, z'
'-x, y, -z+1/2'
'-x, -y, -z'
'x, -y, z-1/2'

loop_
_atom_site_label
_atom_site_type_symbol
_atom_site_fract_x
_atom_site_fract_y
_atom_site_fract_z
_atom_site_U_iso_or_equiv
_atom_site_adp_type
_atom_site_occupancy
_atom_site_symmetry_multiplicity
_atom_site_calc_flag
_atom_site_refinement_flags
O1 O 0.35699(10) 1.38971(15) 0.29278(13) 0.0417(4) Uani 1 1 d .
O2 O 0.44246(11) 0.77557(15) 0.33371(14) 0.0446(4) Uani 1 1 d .
O3 O 0.30299(10) 0.85306(15) 0.25219(13) 0.0421(4) Uani 1 1 d .
O4 O 0.12441(10) 0.11305(15) 0.15844(13) 0.0405(4) Uani 1 1 d .
O5 O 0.16274(11) 0.65199(16) 0.18341(16) 0.0512(5) Uani 1 1 d .
O6 O 0.01769(12) 0.71860(16) 0.13439(16) 0.0519(5) Uani 1 1 d .
C1 C 0.55217(17) 1.4768(2) 0.3983(2) 0.0471(6) Uani 1 1 d U
H1A H 0.5141 1.5351 0.4231 0.057 Uiso 1 1 calc R
H1B H 0.5585 1.5142 0.3348 0.057 Uiso 1 1 calc R
C2 C 0.6427(2) 1.4640(4) 0.4792(4) 0.1085(16) Uani 1 1 d U
H2A H 0.6775 1.5417 0.4738 0.130 Uiso 1 1 calc R
H2B H 0.6336 1.4677 0.5469 0.130 Uiso 1 1 calc R
C3 C 0.6945(2) 1.3550(3) 0.4785(3) 0.0878(12) Uani 1 1 d U
H3A H 0.7436 1.3540 0.5436 0.105 Uiso 1 1 calc R
H3B H 0.7209 1.3667 0.4231 0.105 Uiso 1 1 calc R
C4 C 0.65194(15) 1.2251(3) 0.46535(19) 0.0446(6) Uani 1 1 d .
H4A H 0.6589 1.1868 0.5333 0.053 Uiso 1 1 calc R
H4B H 0.6816 1.1671 0.4292 0.053 Uiso 1 1 calc R
C5 C 0.55616(14) 1.2333(2) 0.40628(17) 0.0331(5) Uani 1 1 d .
C6 C 0.51198(14) 1.3445(2) 0.37769(17) 0.0341(5) Uani 1 1 d .
C7 C 0.41750(14) 1.3127(2) 0.32519(17) 0.0323(5) Uani 1 1 d .
C8 C 0.41181(13) 1.1679(2) 0.32235(16) 0.0292(5) Uani 1 1 d .
C9 C 0.49645(13) 1.1203(2) 0.37245(16) 0.0304(5) Uani 1 1 d .
C10 C 0.51402(15) 0.9884(2) 0.38235(17) 0.0348(5) Uani 1 1 d .
H10A H 0.5708 0.9551 0.4180 0.042 Uiso 1 1 calc R
C11 C 0.44324(15) 0.9087(2) 0.33675(17) 0.0338(5) Uani 1 1 d .
C12 C 0.35991(14) 0.9563(2) 0.28709(17) 0.0320(5) Uani 1 1 d .
C13 C 0.34053(14) 1.0871(2) 0.27888(17) 0.0312(5) Uani 1 1 d .
H13A H 0.2829 1.1194 0.2460 0.037 Uiso 1 1 calc R
C14 C 0.36035(18) 0.7444(2) 0.2577(2) 0.0481(7) Uani 1 1 d .
H14A H 0.3694 0.7296 0.1908 0.058 Uiso 1 1 calc R
H14B H 0.3347 0.6647 0.2771 0.058 Uiso 1 1 calc R
C15 C -0.06781(15) 0.0098(2) 0.1001(2) 0.0392(6) Uani 1 1 d .
H15A H -0.0329 -0.0431 0.1588 0.047 Uiso 1 1 calc R
H15B H -0.0617 -0.0291 0.0370 0.047 Uiso 1 1 calc R
C16 C -0.16475(17) 0.0088(3) 0.0952(2) 0.0516(7) Uani 1 1 d .
H16A H -0.1909 -0.0765 0.0694 0.062 Uiso 1 1 calc R
H16B H -0.1687 0.0203 0.1649 0.062 Uiso 1 1 calc R
C17 C -0.21671(16) 0.1150(3) 0.0269(2) 0.0499(7) Uani 1 1 d .
H17A H -0.2789 0.1097 0.0256 0.060 Uiso 1 1 calc R
H17B H -0.2153 0.1003 -0.0435 0.060 Uiso 1 1 calc R
C18 C -0.18176(15) 0.2511(2) 0.0611(2) 0.0417(6) Uani 1 1 d .
H18A H -0.2046 0.3127 0.0038 0.050 Uiso 1 1 calc R
H18B H -0.2029 0.2796 0.1179 0.050 Uiso 1 1 calc R
C19 C -0.08343(14) 0.2526(2) 0.09523(17) 0.0317(5) Uani 1 1 d .
C20 C -0.03365(14) 0.1457(2) 0.11137(17) 0.0322(5) Uani 1 1 d .
C21 C 0.06087(14) 0.1854(2) 0.14162(17) 0.0308(5) Uani 1 1 d .
C22 C 0.06146(13) 0.3299(2) 0.14481(16) 0.0293(5) Uani 1 1 d .
C23 C -0.02655(13) 0.3703(2) 0.11527(17) 0.0308(5) Uani 1 1 d .
C24 C -0.04913(15) 0.5008(2) 0.10896(18) 0.0364(5) Uani 1 1 d .
H24A H -0.1086 0.5297 0.0884 0.044 Uiso 1 1 calc R
C25 C 0.02128(15) 0.5856(2) 0.13490(19) 0.0366(6) Uani 1 1 d .
C26 C 0.10790(15) 0.5450(2) 0.16473(19) 0.0363(5) Uani 1 1 d .
C27 C 0.13157(14) 0.4161(2) 0.17062(18) 0.0325(5) Uani 1 1 d .
H27A H 0.1912 0.3883 0.1908 0.039 Uiso 1 1 calc R
C28 C 0.10614(18) 0.7593(2) 0.1851(3) 0.0543(8) Uani 1 1 d .
H28A H 0.1129 0.7845 0.2564 0.065 Uiso 1 1 calc R
H28B H 0.1212 0.8351 0.1497 0.065 Uiso 1 1 calc R

loop_
_atom_site_aniso_label
_atom_site_aniso_U_11
_atom_site_aniso_U_22
_atom_site_aniso_U_33
_atom_site_aniso_U_23
_atom_site_aniso_U_13
_atom_site_aniso_U_12
O1 0.0316(9) 0.0338(9) 0.0560(11) -0.0022(8) 0.0086(8) 0.0035(7)
O2 0.0476(10) 0.0316(9) 0.0534(11) 0.0058(8) 0.0139(8) 0.0067(8)
O3 0.0384(9) 0.0298(9) 0.0556(11) -0.0031(8) 0.0109(8) -0.0067(7)
O4 0.0279(8) 0.0327(9) 0.0555(11) -0.0040(8) 0.0051(7) 0.0066(7)
O5 0.0428(10) 0.0296(9) 0.0850(14) -0.0103(9) 0.0255(10) -0.0098(8)
O6 0.0480(11) 0.0252(9) 0.0849(14) -0.0012(9) 0.0242(10) 0.0013(8)
C1 0.0455(14) 0.0422(15) 0.0563(16) -0.0095(12) 0.0199(11) -0.0158(12)
C2 0.0446(18) 0.091(3) 0.159(4) -0.056(3) -0.0134(18) -0.0268(14)
C3 0.0407(17) 0.074(2) 0.120(3) 0.020(2) -0.0166(18) -0.0178(13)
C4 0.0236(12) 0.0689(18) 0.0368(14) -0.0022(12) 0.0031(10) -0.0030(12)
C5 0.0245(11) 0.0456(14) 0.0292(12) -0.0023(10) 0.0083(9) -0.0034(10)
C6 0.0282(11) 0.0397(13) 0.0342(13) -0.0044(10) 0.0096(9) -0.0074(10)
C7 0.0270(11) 0.0362(13) 0.0342(13) -0.0018(10) 0.0105(9) 0.0000(10)
C8 0.0236(11) 0.0337(12) 0.0308(12) -0.0002(9) 0.0089(9) 0.0006(9)
C9 0.0244(11) 0.0399(13) 0.0275(12) 0.0007(10) 0.0090(9) 0.0006(9)
C10 0.0295(12) 0.0426(14) 0.0319(12) 0.0058(10) 0.0092(10) 0.0079(10)
C11 0.0390(13) 0.0299(12) 0.0349(13) 0.0047(10) 0.0151(10) 0.0037(10)
C12 0.0313(12) 0.0326(12) 0.0334(12) -0.0005(10) 0.0121(10) -0.0055(10)
C13 0.0221(10) 0.0351(12) 0.0353(13) 0.0012(10) 0.0075(9) 0.0000(9)
C14 0.0533(16) 0.0304(13) 0.0560(17) -0.0026(12) 0.0108(13) 0.0000(12)
C15 0.0351(13) 0.0318(13) 0.0471(14) -0.0048(11) 0.0079(11) -0.0056(10)
C16 0.0426(15) 0.0456(15) 0.0599(17) -0.0043(13) 0.0064(13) -0.0152(12)
C17 0.0293(12) 0.0574(17) 0.0548(17) 0.0005(13) 0.0015(11) -0.0121(12)
C18 0.0234(12) 0.0475(15) 0.0497(15) 0.0033(12) 0.0051(10) -0.0004(10)
C19 0.0245(11) 0.0333(12) 0.0340(12) -0.0003(10) 0.0045(9) -0.0021(9)
C20 0.0264(11) 0.0312(12) 0.0355(13) -0.0024(10) 0.0048(9) -0.0019(9)
C21 0.0259(11) 0.0312(12) 0.0325(12) -0.0018(9) 0.0050(9) 0.0019(10)
C22 0.0232(11) 0.0296(12) 0.0329(12) -0.0021(9) 0.0057(9) 0.0018(9)
C23 0.0260(11) 0.0313(12) 0.0339(12) 0.0008(9) 0.0079(9) 0.0017(9)
C24 0.0289(12) 0.0319(12) 0.0478(14) 0.0033(10) 0.0111(10) 0.0064(10)
C25 0.0397(13) 0.0262(12) 0.0474(15) 0.0007(10) 0.0188(11) 0.0031(10)
C26 0.0350(13) 0.0303(12) 0.0467(14) -0.0055(10) 0.0171(11) -0.0064(10)
C27 0.0252(11) 0.0332(12) 0.0401(13) -0.0038(10) 0.0114(9) 0.0007(9)
C28 0.0545(17) 0.0287(13) 0.086(2) -0.0104(13) 0.0314(16) -0.0065(12)

loop_
_atom_type_symbol
_atom_type_description
_atom_type_scat_dispersion_real
_atom_type_scat_dispersion_imag
_atom_type_scat_source
C C 0.0033 0.0016 'International Tables Vol C Tables 4.2.6.8 and 6.1.1.4'
H H 0.0000 0.0000 'International Tables Vol C Tables 4.2.6.8 and 6.1.1.4'
O O 0.0106 0.0060 'International Tables Vol C Tables 4.2.6.8 and 6.1.1.4'

loop_
_geom_angle_atom_site_label_1
_geom_angle_atom_site_label_2
_geom_angle_atom_site_label_3
_geom_angle
C11 O2 C14 104.07(18)
C12 O3 C14 103.91(17)
C26 O5 C28 104.51(18)
C25 O6 C28 104.88(19)
C6 C1 C2 108.2(2)
C6 C1 H1A 110.1
C2 C1 H1A 110.1
C6 C1 H1B 110.1
C2 C1 H1B 110.1
H1A C1 H1B 108.4
C3 C2 C1 119.4(3)
C3 C2 H2A 107.5
C1 C2 H2A 107.5
C3 C2 H2B 107.5
C1 C2 H2B 107.5
H2A C2 H2B 107.0
C2 C3 C4 118.3(3)
C2 C3 H3A 107.7
C4 C3 H3A 107.7
C2 C3 H3B 107.7
C4 C3 H3B 107.7
H3A C3 H3B 107.1
C3 C4 C5 111.6(2)
C3 C4 H4A 109.3
C5 C4 H4A 109.3
C3 C4 H4B 109.3
C5 C4 H4B 109.3
H4A C4 H4B 108.0
C6 C5 C9 110.44(19)
C6 C5 C4 124.4(2)
C9 C5 C4 125.1(2)
C5 C6 C7 108.5(2)
C5 C6 C1 124.6(2)
C7 C6 C1 127.0(2)
O1 C7 C8 127.1(2)
O1 C7 C6 126.9(2)
C8 C7 C6 105.99(18)
C13 C8 C9 122.6(2)
C13 C8 C7 130.2(2)
C9 C8 C7 107.15(19)
C10 C9 C8 121.8(2)
C10 C9 C5 130.3(2)
C8 C9 C5 107.92(19)
C11 C10 C9 115.2(2)
C11 C10 H10A 122.4
C9 C10 H10A 122.4
O2 C11 C10 127.3(2)
O2 C11 C12 109.9(2)
C10 C11 C12 122.8(2)
C13 C12 C11 122.9(2)
C13 C12 O3 128.0(2)
C11 C12 O3 109.11(19)
C12 C13 C8 114.7(2)
C12 C13 H13A 122.7
C8 C13 H13A 122.7
O3 C14 O2 106.73(18)
O3 C14 H14A 110.4
O2 C14 H14A 110.4
O3 C14 H14B 110.4
O2 C14 H14B 110.4
H14A C14 H14B 108.6
C20 C15 C16 110.1(2)
C20 C15 H15A 109.6
C16 C15 H15A 109.6
C20 C15 H15B 109.6
C16 C15 H15B 109.6
H15A C15 H15B 108.2
C17 C16 C15 112.0(2)
C17 C16 H16A 109.2
C15 C16 H16A 109.2
C17 C16 H16B 109.2
C15 C16 H16B 109.2
H16A C16 H16B 107.9
C16 C17 C18 113.2(2)
C16 C17 H17A 108.9
C18 C17 H17A 108.9
C16 C17 H17B 108.9
C18 C17 H17B 108.9
H17A C17 H17B 107.7
C19 C18 C17 110.8(2)
C19 C18 H18A 109.5
C17 C18 H18A 109.5
C19 C18 H18B 109.5
C17 C18 H18B 109.5
H18A C18 H18B 108.1
C20 C19 C23 110.01(19)
C20 C19 C18 123.9(2)
C23 C19 C18 126.1(2)
C19 C20 C15 125.1(2)
C19 C20 C21 108.64(19)
C15 C20 C21 126.22(19)
O4 C21 C22 127.3(2)
O4 C21 C20 126.5(2)
C22 C21 C20 106.15(18)
C27 C22 C23 122.9(2)
C27 C22 C21 130.13(19)
C23 C22 C21 106.97(18)
C24 C23 C22 121.6(2)
C24 C23 C19 130.2(2)
C22 C23 C19 108.20(18)
C25 C24 C23 114.9(2)
C25 C24 H24A 122.6
C23 C24 H24A 122.6
O6 C25 C24 126.9(2)
O6 C25 C26 109.9(2)
C24 C25 C26 123.2(2)
C27 C26 C25 122.8(2)
C27 C26 O5 127.7(2)
C25 C26 O5 109.5(2)
C26 C27 C22 114.6(2)
C26 C27 H27A 122.7
C22 C27 H27A 122.7
O6 C28 O5 107.40(19)
O6 C28 H28A 110.2
O5 C28 H28A 110.2
O6 C28 H28B 110.2
O5 C28 H28B 110.2
H28A C28 H28B 108.5

loop_
_geom_bond_atom_site_label_1
_geom_bond_atom_site_label_2
_geom_bond_distance
O1 C7 1.222(3)
O2 C11 1.370(3)
O2 C14 1.436(3)
O3 C12 1.383(3)
O3 C14 1.433(3)
O4 C21 1.222(3)
O5 C26 1.381(3)
O5 C28 1.432(3)
O6 C25 1.370(3)
O6 C28 1.430(3)
C1 C6 1.494(3)
C1 C2 1.532(4)
C1 H1A 0.9900
C1 H1B 0.9900
C2 C3 1.396(5)
C2 H2A 0.9900
C2 H2B 0.9900
C3 C4 1.485(4)
C3 H3A 0.9900
C3 H3B 0.9900
C4 C5 1.494(3)
C4 H4A 0.9900
C4 H4B 0.9900
C5 C6 1.337(3)
C5 C9 1.484(3)
C6 C7 1.492(3)
C7 C8 1.492(3)
C8 C13 1.386(3)
C8 C9 1.401(3)
C9 C10 1.384(3)
C10 C11 1.379(3)
C10 H10A 0.9500
C11 C12 1.382(3)
C12 C13 1.378(3)
C13 H13A 0.9500
C14 H14A 0.9900
C14 H14B 0.9900
C15 C20 1.492(3)
C15 C16 1.530(3)
C15 H15A 0.9900
C15 H15B 0.9900
C16 C17 1.510(4)
C16 H16A 0.9900
C16 H16B 0.9900
C17 C18 1.526(3)
C17 H17A 0.9900
C17 H17B 0.9900
C18 C19 1.493(3)
C18 H18A 0.9900
C18 H18B 0.9900
C19 C20 1.334(3)
C19 C23 1.487(3)
C20 C21 1.493(3)
C21 C22 1.487(3)
C22 C27 1.385(3)
C22 C23 1.400(3)
C23 C24 1.386(3)
C24 C25 1.379(3)
C24 H24A 0.9500
C25 C26 1.380(3)
C26 C27 1.374(3)
C27 H27A 0.9500
C28 H28A 0.9900
C28 H28B 0.9900

loop_
_geom_torsion_atom_site_label_1
_geom_torsion_atom_site_label_2
_geom_torsion_atom_site_label_3
_geom_torsion_atom_site_label_4
_geom_torsion
C6 C1 C2 C3 36.4(5)
C1 C2 C3 C4 -45.6(6)
C2 C3 C4 C5 27.8(5)
C3 C4 C5 C6 -6.4(4)
C3 C4 C5 C9 174.6(3)
C9 C5 C6 C7 2.0(3)
C4 C5 C6 C7 -177.1(2)
C9 C5 C6 C1 -179.3(2)
C4 C5 C6 C1 1.6(4)
C2 C1 C6 C5 -14.7(4)
C2 C1 C6 C7 163.7(3)
C5 C6 C7 O1 176.6(2)
C1 C6 C7 O1 -2.1(4)
C5 C6 C7 C8 -2.3(3)
C1 C6 C7 C8 179.0(2)
O1 C7 C8 C13 4.1(4)
C6 C7 C8 C13 -177.1(2)
O1 C7 C8 C9 -177.2(2)
C6 C7 C8 C9 1.7(2)
C13 C8 C9 C10 -0.5(3)
C7 C8 C9 C10 -179.4(2)
C13 C8 C9 C5 178.3(2)
C7 C8 C9 C5 -0.6(2)
C6 C5 C9 C10 177.8(2)
C4 C5 C9 C10 -3.1(4)
C6 C5 C9 C8 -0.9(3)
C4 C5 C9 C8 178.2(2)
C8 C9 C10 C11 2.0(3)
C5 C9 C10 C11 -176.5(2)
C14 O2 C11 C10 -166.5(2)
C14 O2 C11 C12 14.3(3)
C9 C10 C11 O2 179.1(2)
C9 C10 C11 C12 -1.8(3)
O2 C11 C12 C13 179.3(2)
C10 C11 C12 C13 0.0(4)
O2 C11 C12 O3 1.0(3)
C10 C11 C12 O3 -178.3(2)
C14 O3 C12 C13 165.9(2)
C14 O3 C12 C11 -15.8(2)
C11 C12 C13 C8 1.5(3)
O3 C12 C13 C8 179.5(2)
C9 C8 C13 C12 -1.2(3)
C7 C8 C13 C12 177.3(2)
C12 O3 C14 O2 24.5(2)
C11 O2 C14 O3 -24.0(3)
C20 C15 C16 C17 43.7(3)
C15 C16 C17 C18 -59.3(3)
C16 C17 C18 C19 41.1(3)
C17 C18 C19 C20 -11.5(3)
C17 C18 C19 C23 167.9(2)
C23 C19 C20 C15 179.2(2)
C18 C19 C20 C15 -1.3(4)
C23 C19 C20 C21 -1.1(3)
C18 C19 C20 C21 178.3(2)
C16 C15 C20 C19 -14.8(3)
C16 C15 C20 C21 165.5(2)
C19 C20 C21 O4 -177.0(2)
C15 C20 C21 O4 2.6(4)
C19 C20 C21 C22 1.8(3)
C15 C20 C21 C22 -178.5(2)
O4 C21 C22 C27 -2.8(4)
C20 C21 C22 C27 178.4(2)
O4 C21 C22 C23 177.1(2)
C20 C21 C22 C23 -1.8(2)
C27 C22 C23 C24 0.7(4)
C21 C22 C23 C24 -179.2(2)
C27 C22 C23 C19 -179.0(2)
C21 C22 C23 C19 1.1(2)
C20 C19 C23 C24 -179.6(2)
C18 C19 C23 C24 0.9(4)
C20 C19 C23 C22 0.0(3)
C18 C19 C23 C22 -179.5(2)
C22 C23 C24 C25 -0.7(3)
C19 C23 C24 C25 178.9(2)
C28 O6 C25 C24 169.3(3)
C28 O6 C25 C26 -11.4(3)
C23 C24 C25 O6 179.3(2)
C23 C24 C25 C26 0.2(4)
O6 C25 C26 C27 -178.9(2)
C24 C25 C26 C27 0.4(4)
O6 C25 C26 O5 -0.6(3)
C24 C25 C26 O5 178.7(2)
C28 O5 C26 C27 -169.5(3)
C28 O5 C26 C25 12.2(3)
C25 C26 C27 C22 -0.4(4)
O5 C26 C27 C22 -178.4(2)
C23 C22 C27 C26 -0.1(3)
C21 C22 C27 C26 179.7(2)
C25 O6 C28 O5 18.9(3)
C26 O5 C28 O6 -19.2(3)
